data_4069000
loop_
_publ_author_name
'Kirillov, Evgueni'
'Roisnel, Thierry'
'Razavi, Abbas'
'Carpentier, Jean-Fran\,cois'

_publ_section_title
;
 Chromium(III) Complexes of Sterically Crowded Bidentante {ONR} and
 Tridentate {ONNR} Naphthoxy-Imine Ligands: Syntheses, Structures, and Use
 in Ethylene Oligomerization&#x2021;
;
_journal_issue 8
_journal_name_full Organometallics
_journal_page_first 2401
_journal_paper_doi 10.1021/om801196d
_journal_volume 28
_journal_year 2009
_chemical_compound_source 'synthesis as described'
_chemical_formula_moiety 'C35 H28 N2 O1 Si1'
_chemical_formula_sum 'C35 H28 N2 O Si'
_chemical_formula_weight 520.68
_chemical_name_systematic
;
 ?
;
_space_group_IT_number 14
_symmetry_cell_setting monoclinic
_symmetry_Int_Tables_number 14
_symmetry_space_group_name_Hall '-P 2ybc'
_symmetry_space_group_name_H-M 'P 1 21/c 1'
_atom_sites_solution_hydrogens geom
_atom_sites_solution_primary direct
_atom_sites_solution_secondary difmap
_audit_conform_dict_location ftp://ftp.iucr.org/pub/cif_core.dic
_audit_conform_dict_name cif_core.dic
_audit_conform_dict_version 2.4
_audit_creation_date 2009-03-02T15:16:48-00:00
_audit_creation_method 'WinGX routine CIF_UPDATE'
_cell_angle_alpha 90
_cell_angle_beta 94.952(2)
_cell_angle_gamma 90
_cell_formula_units_Z 4
_cell_length_a 10.9845(5)
_cell_length_b 12.1870(6)
_cell_length_c 20.0955(10)
_cell_measurement_reflns_used 7618
_cell_measurement_temperature 100(2)
_cell_measurement_theta_max 27.48
_cell_measurement_theta_min 2.76
_cell_measurement_wavelength 0.71073
_cell_volume 2680.1(2)
_computing_cell_refinement 'Bruker SMART'
_computing_data_collection 'Bruker SAINT'
_computing_data_reduction 'Bruker SAINT'
_computing_molecular_graphics 'Ortep-3 for Windows (Farrugia, 1997)'
_computing_publication_material 'WinGX publication routines (Farrugia, 1999)'
_computing_structure_refinement 'SHELXL-97 (Sheldrick, 1997)'
_computing_structure_solution 'SIR97 (Altomare et al., 1999)'
_diffrn_ambient_temperature 100(2)
_diffrn_detector 'CCD plate'
_diffrn_measured_fraction_theta_full 0.985
_diffrn_measured_fraction_theta_max 0.985
_diffrn_measurement_device_type 'APEXII, Bruker-AXS'
_diffrn_measurement_method 'CCD rotation images, thin slices'
_diffrn_radiation_monochromator graphite
_diffrn_radiation_probe x-ray
_diffrn_radiation_type MoK\a
_diffrn_radiation_wavelength 0.71073
_diffrn_reflns_av_R_equivalents 0.0445
_diffrn_reflns_av_unetI/netI 0.0438
_diffrn_reflns_limit_h_max 8
_diffrn_reflns_limit_h_min -14
_diffrn_reflns_limit_k_max 13
_diffrn_reflns_limit_k_min -15
_diffrn_reflns_limit_l_max 25
_diffrn_reflns_limit_l_min -25
_diffrn_reflns_number 19151
_diffrn_reflns_theta_full 27.48
_diffrn_reflns_theta_max 27.48
_diffrn_reflns_theta_min 3.48
_exptl_absorpt_coefficient_mu 0.120
_exptl_absorpt_correction_T_max 0.973
_exptl_absorpt_correction_T_min 0.857
_exptl_absorpt_correction_type multi-scan
_exptl_absorpt_process_details
;
  [Sheldrick, G.M. (2002). SADABS Bruker AXS Inc., Madison, Wisconsin, USA]
;
_exptl_crystal_colour orange
_exptl_crystal_density_diffrn 1.29
_exptl_crystal_density_method 'not measured'
_exptl_crystal_description prism
_exptl_crystal_F_000 1096
_exptl_crystal_size_max 0.45
_exptl_crystal_size_mid 0.28
_exptl_crystal_size_min 0.23
_refine_diff_density_max 0.321
_refine_diff_density_min -0.329
_refine_diff_density_rms 0.048
_refine_ls_extinction_method none
_refine_ls_goodness_of_fit_ref 1.036
_refine_ls_hydrogen_treatment constr
_refine_ls_matrix_type full
_refine_ls_number_parameters 354
_refine_ls_number_reflns 6071
_refine_ls_number_restraints 0
_refine_ls_restrained_S_all 1.036
_refine_ls_R_factor_all 0.0514
_refine_ls_R_factor_gt 0.0438
_refine_ls_shift/su_max 0.006
_refine_ls_shift/su_mean 0.001
_refine_ls_structure_factor_coef Fsqd
_refine_ls_weighting_details 'calc w=1/[\s^2^(Fo^2^)+(0.0332P)^2^+1.6106P] where P=(Fo^2^+2Fc^2^)/3'
_refine_ls_weighting_scheme calc
_refine_ls_wR_factor_gt 0.0996
_refine_ls_wR_factor_ref 0.1054
_reflns_number_gt 5318
_reflns_number_total 6071
_reflns_threshold_expression >2sigma(I)
_cod_data_source_file om801196d_si_002.cif
_cod_data_source_block job
_cod_original_sg_symbol_H-M 'P 21/c'
_cod_database_code 4069000

loop_
_symmetry_equiv_pos_as_xyz
'x, y, z'
'-x, y+1/2, -z+1/2'
'-x, -y, -z'
'x, -y-1/2, z-1/2'

loop_
_atom_site_label
_atom_site_type_symbol
_atom_site_fract_x
_atom_site_fract_y
_atom_site_fract_z
_atom_site_U_iso_or_equiv
_atom_site_adp_type
_atom_site_occupancy
_atom_site_calc_flag
_atom_site_refinement_flags
Si1 Si 0.15924(4) 0.02776(3) 0.887986(19) 0.01560(11) Uani 1 d .
C1 C 0.06278(13) 0.15473(12) 0.87707(7) 0.0179(3) Uani 1 d .
C2 C 0.02442(13) 0.21231(12) 0.93203(8) 0.0199(3) Uani 1 d .
H2 H 0.049 0.1874 0.976 0.024 Uiso 1 calc R
C3 C -0.04898(14) 0.30527(13) 0.92336(8) 0.0238(3) Uani 1 d .
H3 H -0.0742 0.3429 0.9612 0.029 Uiso 1 calc R
C4 C -0.08537(14) 0.34309(13) 0.85952(8) 0.0251(3) Uani 1 d .
H4 H -0.135 0.4068 0.8536 0.03 Uiso 1 calc R
C5 C -0.04892(14) 0.28740(13) 0.80437(8) 0.0235(3) Uani 1 d .
H5 H -0.0734 0.3131 0.7606 0.028 Uiso 1 calc R
C6 C 0.02333(13) 0.19400(13) 0.81308(8) 0.0206(3) Uani 1 d .
H6 H 0.0466 0.1559 0.7749 0.025 Uiso 1 calc R
C7 C 0.26112(13) 0.01694(13) 0.81697(7) 0.0181(3) Uani 1 d .
C8 C 0.31025(14) 0.11013(13) 0.78818(8) 0.0222(3) Uani 1 d .
H8 H 0.2869 0.181 0.8022 0.027 Uiso 1 calc R
C9 C 0.39254(15) 0.10074(15) 0.73948(8) 0.0267(4) Uani 1 d .
H9 H 0.4239 0.1648 0.7202 0.032 Uiso 1 calc R
C10 C 0.42858(15) -0.00203(15) 0.71922(8) 0.0285(4) Uani 1 d .
H10 H 0.486 -0.0085 0.6867 0.034 Uiso 1 calc R
C11 C 0.38090(15) -0.09533(15) 0.74640(8) 0.0265(4) Uani 1 d .
H11 H 0.4049 -0.1659 0.7322 0.032 Uiso 1 calc R
C12 C 0.29765(14) -0.08567(13) 0.79460(8) 0.0212(3) Uani 1 d .
H12 H 0.2649 -0.1502 0.8127 0.025 Uiso 1 calc R
C13 C 0.05527(13) -0.09543(12) 0.88527(7) 0.0169(3) Uani 1 d .
C14 C -0.07063(14) -0.08370(13) 0.86821(8) 0.0207(3) Uani 1 d .
H14 H -0.104 -0.0122 0.8614 0.025 Uiso 1 calc R
C15 C -0.14778(14) -0.17421(14) 0.86111(8) 0.0257(4) Uani 1 d .
H15 H -0.2328 -0.1641 0.8498 0.031 Uiso 1 calc R
C16 C -0.10087(15) -0.27908(14) 0.87052(8) 0.0256(4) Uani 1 d .
H16 H -0.1532 -0.341 0.8644 0.031 Uiso 1 calc R
C17 C 0.02309(15) -0.29336(13) 0.88889(8) 0.0225(3) Uani 1 d .
H17 H 0.0555 -0.365 0.8963 0.027 Uiso 1 calc R
C18 C 0.09938(14) -0.20255(12) 0.89644(7) 0.0195(3) Uani 1 d .
H18 H 0.1837 -0.2132 0.9095 0.023 Uiso 1 calc R
C19 C 0.25812(13) 0.02932(12) 0.96907(7) 0.0160(3) Uani 1 d .
C20 C 0.25520(13) -0.05161(12) 1.01796(7) 0.0169(3) Uani 1 d .
H20 H 0.1953 -0.1078 1.0118 0.02 Uiso 1 calc R
C21 C 0.33651(13) -0.05407(12) 1.07588(7) 0.0176(3) Uani 1 d .
C22 C 0.33073(14) -0.14499(13) 1.12601(8) 0.0228(3) Uani 1 d .
H22A H 0.3994 -0.1381 1.1603 0.034 Uiso 1 calc R
H22B H 0.3353 -0.216 1.1034 0.034 Uiso 1 calc R
H22C H 0.2537 -0.1402 1.1471 0.034 Uiso 1 calc R
C23 C 0.42178(13) 0.02934(12) 1.08463(7) 0.0182(3) Uani 1 d .
H23 H 0.478 0.0289 1.1233 0.022 Uiso 1 calc R
C24 C 0.42775(13) 0.11443(12) 1.03818(7) 0.0171(3) Uani 1 d .
C25 C 0.34540(13) 0.11333(12) 0.98006(7) 0.0168(3) Uani 1 d .
O26 O 0.34865(10) 0.19248(9) 0.93325(5) 0.0209(2) Uani 1 d .
H26 H 0.4039 0.2378 0.9452 0.031 Uiso 1 calc R
C27 C 0.51749(13) 0.20086(12) 1.05041(7) 0.0192(3) Uani 1 d .
H27 H 0.5712 0.2 1.0901 0.023 Uiso 1 calc R
N28 N 0.52454(11) 0.27879(10) 1.00761(6) 0.0189(3) Uani 1 d .
C29 C 0.60213(13) 0.37115(12) 1.01393(7) 0.0189(3) Uani 1 d .
C30 C 0.61333(14) 0.42671(13) 0.95511(8) 0.0226(3) Uani 1 d .
H30 H 0.5736 0.3982 0.9149 0.027 Uiso 1 calc R
C31 C 0.68120(15) 0.52392(13) 0.95226(8) 0.0257(3) Uani 1 d .
H31 H 0.6884 0.5589 0.9105 0.031 Uiso 1 calc R
C32 C 0.73669(14) 0.56822(13) 1.00922(8) 0.0243(3) Uani 1 d .
H32 H 0.7819 0.6344 1.0072 0.029 Uiso 1 calc R
C33 C 0.72710(13) 0.51581(13) 1.07131(8) 0.0205(3) Uani 1 d .
C34 C 0.78100(14) 0.56002(14) 1.13171(8) 0.0248(3) Uani 1 d .
H34 H 0.8218 0.6288 1.1319 0.03 Uiso 1 calc R
C35 C 0.77426(15) 0.50357(14) 1.18992(8) 0.0271(4) Uani 1 d .
H35 H 0.8114 0.5315 1.2309 0.033 Uiso 1 calc R
C36 C 0.71129(15) 0.40331(14) 1.18792(8) 0.0251(3) Uani 1 d .
H36 H 0.7091 0.3638 1.2285 0.03 Uiso 1 calc R
N37 N 0.65481(12) 0.36002(11) 1.13331(6) 0.0217(3) Uani 1 d .
C38 C 0.66184(13) 0.41466(12) 1.07455(8) 0.0187(3) Uani 1 d .

loop_
_atom_site_aniso_label
_atom_site_aniso_U_11
_atom_site_aniso_U_22
_atom_site_aniso_U_33
_atom_site_aniso_U_23
_atom_site_aniso_U_13
_atom_site_aniso_U_12
Si1 0.01464(19) 0.0165(2) 0.0152(2) 0.00028(15) -0.00134(15) -0.00094(15)
C1 0.0148(6) 0.0188(7) 0.0194(7) 0.0017(6) -0.0024(5) -0.0032(6)
C2 0.0185(7) 0.0205(8) 0.0204(7) 0.0019(6) -0.0004(6) -0.0035(6)
C3 0.0210(7) 0.0233(8) 0.0271(8) -0.0024(7) 0.0028(6) -0.0016(6)
C4 0.0179(7) 0.0217(8) 0.0352(9) 0.0038(7) -0.0005(6) 0.0024(6)
C5 0.0198(7) 0.0255(8) 0.0241(8) 0.0072(7) -0.0041(6) -0.0012(6)
C6 0.0187(7) 0.0236(8) 0.0191(7) 0.0002(6) -0.0013(6) -0.0023(6)
C7 0.0146(7) 0.0236(8) 0.0153(7) -0.0003(6) -0.0033(5) -0.0015(6)
C8 0.0217(7) 0.0238(8) 0.0204(8) 0.0011(6) -0.0023(6) -0.0032(6)
C9 0.0252(8) 0.0348(9) 0.0200(8) 0.0033(7) 0.0010(6) -0.0089(7)
C10 0.0219(8) 0.0441(10) 0.0197(8) -0.0057(7) 0.0028(6) -0.0071(7)
C11 0.0224(8) 0.0318(9) 0.0251(8) -0.0093(7) 0.0007(6) -0.0018(7)
C12 0.0187(7) 0.0248(8) 0.0194(7) -0.0024(6) -0.0024(6) -0.0037(6)
C13 0.0173(7) 0.0203(7) 0.0130(7) -0.0018(6) 0.0004(5) -0.0016(6)
C14 0.0185(7) 0.0213(8) 0.0222(8) -0.0003(6) 0.0014(6) 0.0008(6)
C15 0.0164(7) 0.0319(9) 0.0284(9) -0.0024(7) 0.0005(6) -0.0051(7)
C16 0.0245(8) 0.0252(8) 0.0275(8) -0.0031(7) 0.0048(7) -0.0107(7)
C17 0.0276(8) 0.0185(8) 0.0217(8) -0.0006(6) 0.0043(6) -0.0008(6)
C18 0.0180(7) 0.0224(8) 0.0180(7) -0.0009(6) 0.0014(6) -0.0006(6)
C19 0.0149(7) 0.0165(7) 0.0166(7) -0.0020(6) 0.0005(5) 0.0010(5)
C20 0.0151(6) 0.0177(7) 0.0180(7) -0.0016(6) 0.0017(5) -0.0018(6)
C21 0.0178(7) 0.0192(7) 0.0158(7) 0.0008(6) 0.0018(5) -0.0003(6)
C22 0.0233(8) 0.0252(8) 0.0193(8) 0.0035(6) -0.0014(6) -0.0039(6)
C23 0.0166(7) 0.0226(8) 0.0150(7) -0.0005(6) -0.0018(5) 0.0006(6)
C24 0.0148(6) 0.0177(7) 0.0184(7) -0.0018(6) 0.0001(5) -0.0007(6)
C25 0.0172(7) 0.0165(7) 0.0166(7) 0.0010(6) 0.0008(5) 0.0012(6)
O26 0.0240(6) 0.0177(5) 0.0199(5) 0.0039(4) -0.0042(4) -0.0061(4)
C27 0.0174(7) 0.0213(8) 0.0184(7) -0.0024(6) -0.0021(6) 0.0001(6)
N28 0.0180(6) 0.0182(6) 0.0200(6) -0.0013(5) -0.0009(5) -0.0026(5)
C29 0.0173(7) 0.0171(7) 0.0221(8) -0.0005(6) 0.0002(6) 0.0003(6)
C30 0.0233(8) 0.0216(8) 0.0222(8) -0.0007(6) -0.0026(6) -0.0028(6)
C31 0.0281(8) 0.0239(8) 0.0249(8) 0.0052(7) 0.0009(7) -0.0037(7)
C32 0.0219(8) 0.0194(8) 0.0316(9) 0.0011(7) 0.0013(7) -0.0049(6)
C33 0.0161(7) 0.0193(8) 0.0260(8) -0.0024(6) 0.0005(6) 0.0009(6)
C34 0.0206(7) 0.0226(8) 0.0308(9) -0.0066(7) 0.0003(6) -0.0037(6)
C35 0.0252(8) 0.0308(9) 0.0246(8) -0.0107(7) -0.0022(7) -0.0017(7)
C36 0.0266(8) 0.0290(9) 0.0196(8) -0.0021(7) 0.0012(6) -0.0003(7)
N37 0.0214(6) 0.0222(7) 0.0213(7) -0.0021(5) 0.0008(5) -0.0003(5)
C38 0.0155(7) 0.0177(7) 0.0228(8) -0.0012(6) 0.0006(6) 0.0015(6)

loop_
_atom_type_symbol
_atom_type_description
_atom_type_scat_dispersion_real
_atom_type_scat_dispersion_imag
_atom_type_scat_source
C C 0.0033 0.0016 'International Tables Vol C Tables 4.2.6.8 and 6.1.1.4'
N N 0.0061 0.0033 'International Tables Vol C Tables 4.2.6.8 and 6.1.1.4'
O O 0.0106 0.006 'International Tables Vol C Tables 4.2.6.8 and 6.1.1.4'
Si Si 0.0817 0.0704 'International Tables Vol C Tables 4.2.6.8 and 6.1.1.4'
H H 0 0 'International Tables Vol C Tables 4.2.6.8 and 6.1.1.4'

loop_
_geom_angle_atom_site_label_1
_geom_angle_atom_site_label_2
_geom_angle_atom_site_label_3
_geom_angle
C1 Si1 C19 111.79(7)
C1 Si1 C13 108.59(7)
C19 Si1 C13 109.68(7)
C1 Si1 C7 109.50(7)
C19 Si1 C7 108.63(6)
C13 Si1 C7 108.60(7)
C2 C1 C6 117.39(14)
C2 C1 Si1 121.65(11)
C6 C1 Si1 120.93(12)
C3 C2 C1 121.20(14)
C3 C2 H2 119.4
C1 C2 H2 119.4
C4 C3 C2 120.19(15)
C4 C3 H3 119.9
C2 C3 H3 119.9
C5 C4 C3 119.70(15)
C5 C4 H4 120.2
C3 C4 H4 120.2
C4 C5 C6 120.06(15)
C4 C5 H5 120
C6 C5 H5 120
C5 C6 C1 121.45(15)
C5 C6 H6 119.3
C1 C6 H6 119.3
C12 C7 C8 117.36(14)
C12 C7 Si1 120.61(11)
C8 C7 Si1 121.86(12)
C9 C8 C7 121.27(15)
C9 C8 H8 119.4
C7 C8 H8 119.4
C10 C9 C8 120.00(15)
C10 C9 H9 120
C8 C9 H9 120
C11 C10 C9 119.96(15)
C11 C10 H10 120
C9 C10 H10 120
C10 C11 C12 119.90(16)
C10 C11 H11 120
C12 C11 H11 120
C11 C12 C7 121.50(15)
C11 C12 H12 119.3
C7 C12 H12 119.3
C14 C13 C18 116.95(13)
C14 C13 Si1 120.53(11)
C18 C13 Si1 122.44(11)
C15 C14 C13 121.55(15)
C15 C14 H14 119.2
C13 C14 H14 119.2
C16 C15 C14 120.11(14)
C16 C15 H15 119.9
C14 C15 H15 119.9
C15 C16 C17 119.74(15)
C15 C16 H16 120.1
C17 C16 H16 120.1
C18 C17 C16 119.81(15)
C18 C17 H17 120.1
C16 C17 H17 120.1
C17 C18 C13 121.80(14)
C17 C18 H18 119.1
C13 C18 H18 119.1
C20 C19 C25 117.45(13)
C20 C19 Si1 123.86(11)
C25 C19 Si1 118.59(11)
C19 C20 C21 123.17(14)
C19 C20 H20 118.4
C21 C20 H20 118.4
C23 C21 C20 117.69(13)
C23 C21 C22 121.60(13)
C20 C21 C22 120.70(13)
C21 C22 H22A 109.5
C21 C22 H22B 109.5
H22A C22 H22B 109.5
C21 C22 H22C 109.5
H22A C22 H22C 109.5
H22B C22 H22C 109.5
C21 C23 C24 121.98(14)
C21 C23 H23 119
C24 C23 H23 119
C23 C24 C25 118.68(13)
C23 C24 C27 119.69(13)
C25 C24 C27 121.62(13)
O26 C25 C19 117.99(13)
O26 C25 C24 121.01(13)
C19 C25 C24 121.00(13)
C25 O26 H26 109.5
N28 C27 C24 120.12(13)
N28 C27 H27 119.9
C24 C27 H27 119.9
C27 N28 C29 126.78(13)
C30 C29 N28 114.40(13)
C30 C29 C38 118.62(14)
N28 C29 C38 126.85(13)
C29 C30 C31 122.50(15)
C29 C30 H30 118.8
C31 C30 H30 118.8
C32 C31 C30 120.09(15)
C32 C31 H31 120
C30 C31 H31 120
C31 C32 C33 120.06(15)
C31 C32 H32 120
C33 C32 H32 120
C34 C33 C32 121.95(15)
C34 C33 C38 117.70(14)
C32 C33 C38 120.35(14)
C35 C34 C33 119.69(15)
C35 C34 H34 120.2
C33 C34 H34 120.2
C34 C35 C36 118.53(15)
C34 C35 H35 120.7
C36 C35 H35 120.7
N37 C36 C35 124.46(15)
N37 C36 H36 117.8
C35 C36 H36 117.8
C36 N37 C38 117.78(14)
N37 C38 C33 121.75(14)
N37 C38 C29 119.93(13)
C33 C38 C29 118.31(14)

loop_
_geom_bond_atom_site_label_1
_geom_bond_atom_site_label_2
_geom_bond_distance
Si1 C1 1.8775(16)
Si1 C19 1.8788(15)
Si1 C13 1.8842(15)
Si1 C7 1.8926(15)
C1 C2 1.404(2)
C1 C6 1.405(2)
C2 C3 1.393(2)
C2 H2 0.95
C3 C4 1.389(2)
C3 H3 0.95
C4 C5 1.388(2)
C4 H4 0.95
C5 C6 1.390(2)
C5 H5 0.95
C6 H6 0.95
C7 C12 1.399(2)
C7 C8 1.403(2)
C8 C9 1.393(2)
C8 H8 0.95
C9 C10 1.385(3)
C9 H9 0.95
C10 C11 1.384(2)
C10 H10 0.95
C11 C12 1.393(2)
C11 H11 0.95
C12 H12 0.95
C13 C14 1.403(2)
C13 C18 1.404(2)
C14 C15 1.391(2)
C14 H14 0.95
C15 C16 1.385(2)
C15 H15 0.95
C16 C17 1.391(2)
C16 H16 0.95
C17 C18 1.389(2)
C17 H17 0.95
C18 H18 0.95
C19 C20 1.394(2)
C19 C25 1.407(2)
C20 C21 1.405(2)
C20 H20 0.95
C21 C23 1.383(2)
C21 C22 1.503(2)
C22 H22A 0.98
C22 H22B 0.98
C22 H22C 0.98
C23 C24 1.401(2)
C23 H23 0.95
C24 C25 1.414(2)
C24 C27 1.449(2)
C25 O26 1.3500(17)
O26 H26 0.84
C27 N28 1.288(2)
C27 H27 0.95
N28 C29 1.4109(19)
C29 C30 1.377(2)
C29 C38 1.434(2)
C30 C31 1.404(2)
C30 H30 0.95
C31 C32 1.361(2)
C31 H31 0.95
C32 C33 1.414(2)
C32 H32 0.95
C33 C34 1.411(2)
C33 C38 1.430(2)
C34 C35 1.365(2)
C34 H34 0.95
C35 C36 1.403(2)
C35 H35 0.95
C36 N37 1.323(2)
C36 H36 0.95
N37 C38 1.364(2)

loop_
_geom_torsion_atom_site_label_1
_geom_torsion_atom_site_label_2
_geom_torsion_atom_site_label_3
_geom_torsion_atom_site_label_4
_geom_torsion
C19 Si1 C1 C2 -28.89(14)
C13 Si1 C1 C2 92.24(13)
C7 Si1 C1 C2 -149.33(12)
C19 Si1 C1 C6 152.90(12)
C13 Si1 C1 C6 -85.97(13)
C7 Si1 C1 C6 32.47(14)
C6 C1 C2 C3 -0.5(2)
Si1 C1 C2 C3 -178.81(11)
C1 C2 C3 C4 -0.2(2)
C2 C3 C4 C5 0.4(2)
C3 C4 C5 C6 0.2(2)
C4 C5 C6 C1 -1.1(2)
C2 C1 C6 C5 1.2(2)
Si1 C1 C6 C5 179.48(11)
C1 Si1 C7 C12 -150.14(12)
C19 Si1 C7 C12 87.52(13)
C13 Si1 C7 C12 -31.72(14)
C1 Si1 C7 C8 34.71(14)
C19 Si1 C7 C8 -87.63(13)
C13 Si1 C7 C8 153.14(12)
C12 C7 C8 C9 -0.3(2)
Si1 C7 C8 C9 175.01(12)
C7 C8 C9 C10 -0.8(2)
C8 C9 C10 C11 1.3(2)
C9 C10 C11 C12 -0.7(2)
C10 C11 C12 C7 -0.5(2)
C8 C7 C12 C11 1.0(2)
Si1 C7 C12 C11 -174.40(12)
C1 Si1 C13 C14 7.79(14)
C19 Si1 C13 C14 130.21(12)
C7 Si1 C13 C14 -111.21(12)
C1 Si1 C13 C18 -175.66(12)
C19 Si1 C13 C18 -53.24(14)
C7 Si1 C13 C18 65.34(13)
C18 C13 C14 C15 -1.5(2)
Si1 C13 C14 C15 175.23(12)
C13 C14 C15 C16 -0.4(2)
C14 C15 C16 C17 1.8(2)
C15 C16 C17 C18 -1.2(2)
C16 C17 C18 C13 -0.7(2)
C14 C13 C18 C17 2.1(2)
Si1 C13 C18 C17 -174.60(11)
C1 Si1 C19 C20 122.24(12)
C13 Si1 C19 C20 1.74(14)
C7 Si1 C19 C20 -116.82(13)
C1 Si1 C19 C25 -61.50(13)
C13 Si1 C19 C25 178.00(11)
C7 Si1 C19 C25 59.44(13)
C25 C19 C20 C21 -1.6(2)
Si1 C19 C20 C21 174.65(11)
C19 C20 C21 C23 1.1(2)
C19 C20 C21 C22 -178.54(14)
C20 C21 C23 C24 0.4(2)
C22 C21 C23 C24 -179.96(14)
C21 C23 C24 C25 -1.3(2)
C21 C23 C24 C27 178.89(14)
C20 C19 C25 O26 -179.64(13)
Si1 C19 C25 O26 3.86(18)
C20 C19 C25 C24 0.8(2)
Si1 C19 C25 C24 -175.73(11)
C23 C24 C25 O26 -178.95(13)
C27 C24 C25 O26 0.9(2)
C23 C24 C25 C19 0.6(2)
C27 C24 C25 C19 -179.52(13)
C23 C24 C27 N28 179.23(14)
C25 C24 C27 N28 -0.6(2)
C24 C27 N28 C29 176.46(13)
C27 N28 C29 C30 164.66(15)
C27 N28 C29 C38 -19.5(2)
N28 C29 C30 C31 176.43(14)
C38 C29 C30 C31 0.2(2)
C29 C30 C31 C32 -1.6(3)
C30 C31 C32 C33 0.6(2)
C31 C32 C33 C34 -178.67(15)
C31 C32 C33 C38 1.6(2)
C32 C33 C34 C35 -176.78(15)
C38 C33 C34 C35 3.0(2)
C33 C34 C35 C36 -1.2(2)
C34 C35 C36 N37 -1.6(3)
C35 C36 N37 C38 2.4(2)
C36 N37 C38 C33 -0.4(2)
C36 N37 C38 C29 -179.98(14)
C34 C33 C38 N37 -2.2(2)
C32 C33 C38 N37 177.50(14)
C34 C33 C38 C29 177.38(14)
C32 C33 C38 C29 -2.9(2)
C30 C29 C38 N37 -178.42(14)
N28 C29 C38 N37 5.9(2)
C30 C29 C38 C33 2.0(2)
N28 C29 C38 C33 -173.72(14)
